data_7225816
loop_
_publ_author_name
'Batisai, Eustina'
'Su, Hong'
'Nassimbeni, Luigi R.'

_publ_section_title
;
 Synergism in host--guest selectivity of picolinium chlorides by
 triphenylsilanol and triphenylmethanol
;
_journal_issue 31
_journal_name_full CrystEngComm
_journal_page_first 5952
_journal_paper_doi 10.1039/C6CE01233G
_journal_volume 18
_journal_year 2016
_chemical_formula_moiety '2(C18 H16 O Si), C6 H8 N, Cl'
_chemical_formula_sum 'C42 H40 Cl N O2 Si2'
_chemical_formula_weight 682.38
_chemical_name_systematic
; 
 ? 
;
_space_group_IT_number 2
_symmetry_cell_setting triclinic
_symmetry_space_group_name_Hall '-P 1'
_symmetry_space_group_name_H-M 'P -1'
_atom_sites_solution_hydrogens geom
_atom_sites_solution_primary direct
_atom_sites_solution_secondary difmap
_audit_creation_method SHELXL-97
_audit_update_record
;
2016-05-24 deposited with the CCDC.
2016-07-05 downloaded from the CCDC.
;
_cell_angle_alpha 91.94(3)
_cell_angle_beta 93.39(3)
_cell_angle_gamma 113.90(3)
_cell_formula_units_Z 2
_cell_length_a 8.7610(18)
_cell_length_b 9.6081(19)
_cell_length_c 23.756(5)
_cell_measurement_reflns_used 6927
_cell_measurement_temperature 173(2)
_cell_measurement_theta_max 28.36
_cell_measurement_theta_min 2.32
_cell_volume 1821.4(8)
_computing_cell_refinement 'Bruker SAINT'
_computing_data_collection 'Bruker APEX2'
_computing_data_reduction 'Bruker SAINT, SADABS and XPREP'
_computing_molecular_graphics X-SEED
_computing_publication_material 'Bruker SHELXTL'
_computing_structure_refinement 'SHELXL-97 (Sheldrick, 2008)'
_computing_structure_solution 'SHELXS-97 (Sheldrick, 2008)'
_diffrn_ambient_temperature 173(2)
_diffrn_measured_fraction_theta_full 0.996
_diffrn_measured_fraction_theta_max 0.996
_diffrn_measurement_device_type 'bruker apex II duo'
_diffrn_radiation_monochromator graphite
_diffrn_radiation_source 'fine-focus sealed tube'
_diffrn_radiation_type MoK\a
_diffrn_radiation_wavelength 0.71073
_diffrn_reflns_av_R_equivalents 0.0346
_diffrn_reflns_av_sigmaI/netI 0.0242
_diffrn_reflns_limit_h_max 11
_diffrn_reflns_limit_h_min -11
_diffrn_reflns_limit_k_max 12
_diffrn_reflns_limit_k_min -12
_diffrn_reflns_limit_l_max 31
_diffrn_reflns_limit_l_min -31
_diffrn_reflns_number 46660
_diffrn_reflns_theta_full 28.36
_diffrn_reflns_theta_max 28.36
_diffrn_reflns_theta_min 2.32
_exptl_absorpt_coefficient_mu 0.208
_exptl_absorpt_correction_type none
_exptl_crystal_colour colourless
_exptl_crystal_density_diffrn 1.244
_exptl_crystal_density_method 'not measured'
_exptl_crystal_description block
_exptl_crystal_F_000 720
_exptl_crystal_size_max 0.31
_exptl_crystal_size_mid 0.31
_exptl_crystal_size_min 0.15
_refine_diff_density_max 0.855
_refine_diff_density_min -0.571
_refine_diff_density_rms 0.053
_refine_ls_extinction_method none
_refine_ls_goodness_of_fit_ref 1.039
_refine_ls_hydrogen_treatment noref
_refine_ls_matrix_type full
_refine_ls_number_parameters 430
_refine_ls_number_reflns 9092
_refine_ls_number_restraints 0
_refine_ls_restrained_S_all 1.039
_refine_ls_R_factor_all 0.0695
_refine_ls_R_factor_gt 0.0531
_refine_ls_shift/su_max 0.001
_refine_ls_shift/su_mean 0.000
_refine_ls_structure_factor_coef Fsqd
_refine_ls_weighting_details 'calc w=1/[\s^2^(Fo^2^)+(0.0718P)^2^+0.8830P] where P=(Fo^2^+2Fc^2^)/3'
_refine_ls_weighting_scheme calc
_refine_ls_wR_factor_gt 0.1410
_refine_ls_wR_factor_ref 0.1541
_reflns_number_gt 6927
_reflns_number_total 9092
_reflns_threshold_expression >2sigma(I)
_cod_data_source_file c6ce01233g2.cif
_cod_data_source_block 3
_cod_depositor_comments 'Adding full bibliography for 7225812--7225819.cif.'
_cod_original_cell_volume 1821.4(6)
_cod_original_sg_symbol_H-M P-1
_cod_database_code 7225816

loop_
_symmetry_equiv_pos_as_xyz
'x, y, z'
'-x, -y, -z'

loop_
_atom_site_label
_atom_site_type_symbol
_atom_site_fract_x
_atom_site_fract_y
_atom_site_fract_z
_atom_site_U_iso_or_equiv
_atom_site_adp_type
_atom_site_occupancy
_atom_site_symmetry_multiplicity
_atom_site_calc_flag
_atom_site_refinement_flags
_atom_site_disorder_assembly
_atom_site_disorder_group
Si1 Si 0.28367(6) 1.20687(5) 0.639603(19) 0.02723(12) Uani 1 1 d . . .
Si2 Si 0.72598(6) 0.78483(5) 0.858503(19) 0.02865(12) Uani 1 1 d . . .
Cl1 Cl 0.53280(10) 1.00491(6) 0.74366(2) 0.0726(2) Uani 1 1 d . . .
O1 O 0.35087(17) 1.21201(15) 0.70592(5) 0.0395(3) Uani 1 1 d . . .
O2 O 0.66467(18) 0.77297(15) 0.79133(5) 0.0413(3) Uani 1 1 d . . .
C7 C 0.2407(2) 1.38107(17) 0.63303(7) 0.0286(3) Uani 1 1 d . . .
C1 C 0.0865(2) 1.03213(17) 0.62117(7) 0.0293(3) Uani 1 1 d . . .
C13 C 0.4463(2) 1.21381(17) 0.59075(7) 0.0275(3) Uani 1 1 d . . .
C25 C 0.7665(2) 0.61102(18) 0.86971(7) 0.0296(3) Uani 1 1 d . . .
C31 C 0.9231(2) 0.96131(18) 0.87562(7) 0.0320(4) Uani 1 1 d . . .
C19 C 0.5633(2) 0.78636(18) 0.90587(7) 0.0293(3) Uani 1 1 d . . .
C6 C 0.0518(2) 0.95096(19) 0.56894(7) 0.0326(4) Uani 1 1 d . . .
H6 H 0.1326 0.9824 0.5418 0.039 Uiso 1 1 calc R . .
C8 C 0.0944(2) 1.3765(2) 0.60506(8) 0.0353(4) Uani 1 1 d . . .
H8 H 0.0120 1.2816 0.5894 0.042 Uiso 1 1 calc R . .
C14 C 0.5219(2) 1.10978(19) 0.59353(8) 0.0349(4) Uani 1 1 d . . .
H14 H 0.4898 1.0349 0.6207 0.042 Uiso 1 1 calc R . .
C32 C 0.9604(2) 1.04183(19) 0.92801(8) 0.0351(4) Uani 1 1 d . . .
H32 H 0.8829 1.0079 0.9561 0.042 Uiso 1 1 calc R . .
C12 C 0.3593(2) 1.5237(2) 0.65514(8) 0.0376(4) Uani 1 1 d . . .
H12 H 0.4606 1.5304 0.6743 0.045 Uiso 1 1 calc R . .
C15 C 0.6425(2) 1.1142(2) 0.55738(9) 0.0406(4) Uani 1 1 d . . .
H15 H 0.6925 1.0433 0.5602 0.049 Uiso 1 1 calc R . .
C23 C 0.3705(3) 0.8937(2) 0.93541(9) 0.0444(5) Uani 1 1 d . . .
H23 H 0.3212 0.9646 0.9305 0.053 Uiso 1 1 calc R . .
C27 C 0.6750(3) 0.3362(2) 0.85536(9) 0.0431(4) Uani 1 1 d . . .
H27 H 0.5938 0.2403 0.8401 0.052 Uiso 1 1 calc R . .
C18 C 0.4971(2) 1.3212(2) 0.54978(8) 0.0348(4) Uani 1 1 d . . .
H18 H 0.4484 1.3930 0.5468 0.042 Uiso 1 1 calc R . .
C24 C 0.4890(2) 0.8905(2) 0.89976(8) 0.0378(4) Uani 1 1 d . . .
H24 H 0.5204 0.9599 0.8707 0.045 Uiso 1 1 calc R . .
C16 C 0.6900(2) 1.2221(2) 0.51724(8) 0.0399(4) Uani 1 1 d . . .
H16 H 0.7723 1.2251 0.4925 0.048 Uiso 1 1 calc R . .
C28 C 0.8187(3) 0.3452(2) 0.88550(9) 0.0435(5) Uani 1 1 d . . .
H28 H 0.8372 0.2554 0.8905 0.052 Uiso 1 1 calc R . .
C30 C 0.9089(2) 0.6163(2) 0.90042(8) 0.0358(4) Uani 1 1 d . . .
H30 H 0.9899 0.7115 0.9164 0.043 Uiso 1 1 calc R . .
C5 C -0.0986(2) 0.8247(2) 0.55564(9) 0.0411(4) Uani 1 1 d . . .
H5 H -0.1189 0.7702 0.5199 0.049 Uiso 1 1 calc R . .
C22 C 0.3236(2) 0.7937(2) 0.97814(9) 0.0437(4) Uani 1 1 d . . .
H22 H 0.2428 0.7963 1.0026 0.052 Uiso 1 1 calc R . .
C17 C 0.6173(2) 1.3253(2) 0.51332(8) 0.0411(4) Uani 1 1 d . . .
H17 H 0.6494 1.3991 0.4857 0.049 Uiso 1 1 calc R . .
C11 C 0.3318(3) 1.6551(2) 0.64959(9) 0.0426(4) Uani 1 1 d . . .
H11 H 0.4139 1.7507 0.6648 0.051 Uiso 1 1 calc R . .
C9 C 0.0665(3) 1.5086(2) 0.59962(9) 0.0448(5) Uani 1 1 d . . .
H9 H -0.0343 1.5033 0.5805 0.054 Uiso 1 1 calc R . .
C10 C 0.1856(3) 1.6470(2) 0.62206(9) 0.0428(4) Uani 1 1 d . . .
H10 H 0.1665 1.7369 0.6185 0.051 Uiso 1 1 calc R . .
C33 C 1.1090(3) 1.1711(2) 0.94018(9) 0.0434(4) Uani 1 1 d . . .
H33 H 1.1315 1.2245 0.9762 0.052 Uiso 1 1 calc R . .
C29 C 0.9351(3) 0.4838(2) 0.90825(9) 0.0453(5) Uani 1 1 d . . .
H29 H 1.0333 0.4895 0.9293 0.054 Uiso 1 1 calc R . .
C21 C 0.3948(3) 0.6901(2) 0.98508(9) 0.0434(4) Uani 1 1 d . . .
H21 H 0.3629 0.6214 1.0143 0.052 Uiso 1 1 calc R . .
C20 C 0.5131(2) 0.6865(2) 0.94931(8) 0.0364(4) Uani 1 1 d . . .
H20 H 0.5611 0.6146 0.9544 0.044 Uiso 1 1 calc R . .
C26 C 0.6499(2) 0.4679(2) 0.84756(8) 0.0383(4) Uani 1 1 d . . .
H26 H 0.5509 0.4608 0.8266 0.046 Uiso 1 1 calc R . .
C34 C 1.2233(3) 1.2217(2) 0.89996(10) 0.0491(5) Uani 1 1 d . . .
H34 H 1.3248 1.3096 0.9083 0.059 Uiso 1 1 calc R . .
C4 C -0.2185(3) 0.7784(2) 0.59428(10) 0.0474(5) Uani 1 1 d . . .
H4 H -0.3213 0.6926 0.5851 0.057 Uiso 1 1 calc R . .
C2 C -0.0372(3) 0.9815(2) 0.65961(9) 0.0490(5) Uani 1 1 d . . .
H7 H -0.0172 1.0338 0.6958 0.059 Uiso 1 1 calc R . .
C36 C 1.0414(3) 1.0158(2) 0.83565(9) 0.0482(5) Uani 1 1 d . . .
H36 H 1.0197 0.9634 0.7995 0.058 Uiso 1 1 calc R . .
C35 C 1.1896(3) 1.1443(3) 0.84760(10) 0.0569(6) Uani 1 1 d . . .
H35 H 1.2678 1.1789 0.8197 0.068 Uiso 1 1 calc R . .
C3 C -0.1884(3) 0.8569(3) 0.64609(11) 0.0589(6) Uani 1 1 d . . .
H3 H -0.2711 0.8259 0.6726 0.071 Uiso 1 1 calc R . .
N37A N 0.8157(6) 0.3265(6) 0.7288(2) 0.0574(12) Uiso 0.56 1 d P A 1
H37A H 0.7414 0.2316 0.7228 0.069 Uiso 0.56 1 calc PR A 1
C39A C 1.0865(5) 0.5062(5) 0.76656(16) 0.0395(8) Uiso 0.56 1 d P A 1
C41A C 1.0409(5) 0.6202(5) 0.74919(17) 0.0451(9) Uiso 0.56 1 d P A 1
H41A H 1.1156 0.7244 0.7560 0.054 Uiso 0.56 1 calc PR A 1
C42A C 0.8821(8) 0.5794(7) 0.7212(3) 0.0704(15) Uiso 0.56 1 d P A 1
H42A H 0.8509 0.6577 0.7087 0.084 Uiso 0.56 1 calc PR A 1
C43A C 0.7795(9) 0.4430(8) 0.7121(3) 0.074(2) Uiso 0.56 1 d P A 1
H43A H 0.6734 0.4214 0.6930 0.088 Uiso 0.56 1 calc PR A 1
C38A C 0.9762(7) 0.3601(7) 0.7562(2) 0.0554(12) Uiso 0.56 1 d P A 1
H38A H 1.0058 0.2796 0.7672 0.066 Uiso 0.56 1 calc PR A 1
C40A C 1.2502(7) 0.5442(6) 0.7971(2) 0.0777(14) Uiso 0.56 1 d P A 1
H40A H 1.3247 0.6499 0.7913 0.117 Uiso 0.56 1 calc PR A 1
H40B H 1.2991 0.4757 0.7830 0.117 Uiso 0.56 1 calc PR A 1
H40C H 1.2362 0.5323 0.8376 0.117 Uiso 0.56 1 calc PR A 1
C48B C 1.1862(12) 0.7262(10) 0.7769(4) 0.108(3) Uiso 0.44 1 d P B 2
H48A H 1.2271 0.7789 0.7427 0.162 Uiso 0.44 1 calc PR B 2
H48B H 1.2798 0.7203 0.7998 0.162 Uiso 0.44 1 calc PR B 2
H48C H 1.1358 0.7827 0.7987 0.162 Uiso 0.44 1 calc PR B 2
C46B C 1.0853(14) 0.4427(12) 0.7684(4) 0.098(3) Uiso 0.44 1 d P B 2
H46B H 1.1918 0.4463 0.7812 0.117 Uiso 0.44 1 calc PR B 2
C47B C 1.0571(8) 0.5680(9) 0.7606(3) 0.0607(14) Uiso 0.44 1 d P B 2
C45B C 0.9449(14) 0.3067(12) 0.7561(5) 0.099(3) Uiso 0.44 1 d P B 2
H45B H 0.9553 0.2171 0.7677 0.118 Uiso 0.44 1 calc PR B 2
C50B C 0.7746(10) 0.4039(10) 0.7213(3) 0.064(2) Uiso 0.44 1 d P B 2
H50B H 0.6684 0.3877 0.7033 0.076 Uiso 0.44 1 calc PR B 2
C49B C 0.9097(12) 0.5593(10) 0.7384(4) 0.081(2) Uiso 0.44 1 d P B 2
H49B H 0.8906 0.6488 0.7334 0.097 Uiso 0.44 1 calc PR B 2
N44B N 0.8209(8) 0.2893(7) 0.7343(3) 0.0632(19) Uiso 0.44 1 d P B 2
H44B H 0.7488 0.1951 0.7249 0.076 Uiso 0.44 1 calc PR B 2
H2 H 0.6321 0.8385 0.7813 0.051(7) Uiso 1 1 d R . .
H1 H 0.3822 1.1467 0.7132 0.054(7) Uiso 1 1 d R . .

loop_
_atom_site_aniso_label
_atom_site_aniso_U_11
_atom_site_aniso_U_22
_atom_site_aniso_U_33
_atom_site_aniso_U_23
_atom_site_aniso_U_13
_atom_site_aniso_U_12
Si1 0.0304(2) 0.0238(2) 0.0278(2) 0.00225(16) 0.00301(18) 0.01120(18)
Si2 0.0322(2) 0.0252(2) 0.0291(2) 0.00564(17) 0.00243(18) 0.01200(19)
Cl1 0.1315(6) 0.0507(3) 0.0463(3) -0.0059(2) -0.0313(3) 0.0540(4)
O1 0.0495(8) 0.0403(7) 0.0302(6) 0.0017(5) -0.0016(6) 0.0207(6)
O2 0.0539(8) 0.0434(7) 0.0315(6) 0.0063(5) 0.0004(6) 0.0250(7)
C7 0.0309(8) 0.0244(7) 0.0313(8) 0.0015(6) 0.0074(6) 0.0115(7)
C1 0.0332(8) 0.0230(7) 0.0328(8) 0.0050(6) 0.0057(7) 0.0121(7)
C13 0.0267(8) 0.0247(7) 0.0301(8) -0.0004(6) -0.0011(6) 0.0100(6)
C25 0.0333(9) 0.0281(8) 0.0297(8) 0.0049(6) 0.0074(7) 0.0141(7)
C31 0.0348(9) 0.0258(8) 0.0364(9) 0.0096(6) 0.0042(7) 0.0128(7)
C19 0.0281(8) 0.0259(7) 0.0326(8) 0.0007(6) -0.0014(6) 0.0104(6)
C6 0.0331(9) 0.0292(8) 0.0352(9) 0.0022(7) 0.0061(7) 0.0120(7)
C8 0.0365(9) 0.0305(8) 0.0391(9) -0.0012(7) -0.0007(7) 0.0147(7)
C14 0.0388(9) 0.0303(8) 0.0392(9) 0.0049(7) 0.0018(7) 0.0177(8)
C32 0.0343(9) 0.0299(8) 0.0417(10) 0.0052(7) 0.0059(7) 0.0130(7)
C12 0.0311(9) 0.0287(8) 0.0502(11) -0.0014(7) 0.0029(8) 0.0096(7)
C15 0.0409(10) 0.0395(10) 0.0495(11) 0.0005(8) 0.0021(8) 0.0253(9)
C23 0.0424(11) 0.0414(10) 0.0569(12) 0.0007(9) 0.0010(9) 0.0255(9)
C27 0.0523(12) 0.0266(8) 0.0486(11) 0.0026(8) 0.0120(9) 0.0132(8)
C18 0.0351(9) 0.0345(9) 0.0409(10) 0.0090(7) 0.0073(7) 0.0193(8)
C24 0.0402(10) 0.0313(9) 0.0444(10) 0.0063(7) 0.0013(8) 0.0172(8)
C16 0.0334(9) 0.0473(10) 0.0430(10) 0.0008(8) 0.0081(8) 0.0200(8)
C28 0.0584(12) 0.0344(9) 0.0495(11) 0.0084(8) 0.0151(9) 0.0291(9)
C30 0.0382(9) 0.0318(8) 0.0390(9) 0.0024(7) 0.0029(7) 0.0160(8)
C5 0.0428(10) 0.0329(9) 0.0420(10) -0.0037(8) -0.0014(8) 0.0109(8)
C22 0.0359(10) 0.0530(11) 0.0457(11) -0.0009(9) 0.0065(8) 0.0216(9)
C17 0.0421(10) 0.0428(10) 0.0437(10) 0.0125(8) 0.0130(8) 0.0208(9)
C11 0.0464(11) 0.0246(8) 0.0530(12) -0.0009(8) 0.0122(9) 0.0098(8)
C9 0.0503(12) 0.0438(10) 0.0496(11) 0.0018(9) -0.0008(9) 0.0295(10)
C10 0.0572(12) 0.0333(9) 0.0479(11) 0.0054(8) 0.0136(9) 0.0272(9)
C33 0.0416(11) 0.0339(9) 0.0509(11) -0.0010(8) -0.0025(9) 0.0125(8)
C29 0.0498(12) 0.0458(11) 0.0512(12) 0.0051(9) 0.0014(9) 0.0309(10)
C21 0.0423(11) 0.0499(11) 0.0424(10) 0.0123(9) 0.0109(8) 0.0218(9)
C20 0.0381(9) 0.0371(9) 0.0390(9) 0.0092(7) 0.0058(8) 0.0197(8)
C26 0.0375(10) 0.0293(8) 0.0460(10) 0.0036(7) 0.0019(8) 0.0114(8)
C34 0.0376(10) 0.0367(10) 0.0627(14) 0.0139(9) 0.0018(10) 0.0041(8)
C4 0.0371(10) 0.0334(9) 0.0597(13) 0.0048(9) 0.0030(9) 0.0020(8)
C2 0.0524(12) 0.0416(11) 0.0404(11) -0.0006(8) 0.0181(9) 0.0045(9)
C36 0.0503(12) 0.0454(11) 0.0382(10) 0.0077(8) 0.0110(9) 0.0070(9)
C35 0.0439(12) 0.0561(13) 0.0579(14) 0.0199(11) 0.0170(10) 0.0045(10)
C3 0.0487(13) 0.0522(13) 0.0600(14) 0.0072(11) 0.0244(11) 0.0012(10)

loop_
_atom_type_symbol
_atom_type_description
_atom_type_scat_dispersion_real
_atom_type_scat_dispersion_imag
_atom_type_scat_source
C C 0.0033 0.0016 'International Tables Vol C Tables 4.2.6.8 and 6.1.1.4'
H H 0.0000 0.0000 'International Tables Vol C Tables 4.2.6.8 and 6.1.1.4'
N N 0.0061 0.0033 'International Tables Vol C Tables 4.2.6.8 and 6.1.1.4'
O O 0.0106 0.0060 'International Tables Vol C Tables 4.2.6.8 and 6.1.1.4'
Si Si 0.0817 0.0704 'International Tables Vol C Tables 4.2.6.8 and 6.1.1.4'
Cl Cl 0.1484 0.1585 'International Tables Vol C Tables 4.2.6.8 and 6.1.1.4'

loop_
_geom_angle_atom_site_label_1
_geom_angle_atom_site_label_2
_geom_angle_atom_site_label_3
_geom_angle
O1 Si1 C7 105.63(8)
O1 Si1 C13 111.47(8)
C7 Si1 C13 109.13(8)
O1 Si1 C1 110.74(8)
C7 Si1 C1 109.82(8)
C13 Si1 C1 109.94(8)
O2 Si2 C25 105.54(8)
O2 Si2 C19 112.80(8)
C25 Si2 C19 108.94(8)
O2 Si2 C31 110.01(8)
C25 Si2 C31 110.27(8)
C19 Si2 C31 109.22(8)
Si1 O1 H1 114.7
Si2 O2 H2 115.6
C8 C7 C12 117.42(15)
C8 C7 Si1 122.22(13)
C12 C7 Si1 120.33(13)
C6 C1 C2 117.01(17)
C6 C1 Si1 122.71(13)
C2 C1 Si1 120.22(14)
C18 C13 C14 117.09(15)
C18 C13 Si1 121.81(12)
C14 C13 Si1 121.10(13)
C30 C25 C26 117.33(15)
C30 C25 Si2 122.56(13)
C26 C25 Si2 120.10(13)
C32 C31 C36 117.11(17)
C32 C31 Si2 122.40(14)
C36 C31 Si2 120.49(15)
C20 C19 C24 117.32(16)
C20 C19 Si2 121.67(12)
C24 C19 Si2 121.00(13)
C1 C6 C5 121.46(17)
C1 C6 H6 119.3
C5 C6 H6 119.3
C7 C8 C9 121.24(17)
C7 C8 H8 119.4
C9 C8 H8 119.4
C15 C14 C13 121.39(16)
C15 C14 H14 119.3
C13 C14 H14 119.3
C31 C32 C33 121.47(18)
C31 C32 H32 119.3
C33 C32 H32 119.3
C11 C12 C7 121.34(18)
C11 C12 H12 119.3
C7 C12 H12 119.3
C16 C15 C14 120.03(16)
C16 C15 H15 120.0
C14 C15 H15 120.0
C22 C23 C24 120.21(17)
C22 C23 H23 119.9
C24 C23 H23 119.9
C28 C27 C26 119.60(18)
C28 C27 H27 120.2
C26 C27 H27 120.2
C17 C18 C13 121.60(15)
C17 C18 H18 119.2
C13 C18 H18 119.2
C23 C24 C19 121.14(17)
C23 C24 H24 119.4
C19 C24 H24 119.4
C17 C16 C15 119.89(17)
C17 C16 H16 120.1
C15 C16 H16 120.1
C29 C28 C27 120.14(17)
C29 C28 H28 119.9
C27 C28 H28 119.9
C25 C30 C29 121.12(18)
C25 C30 H30 119.4
C29 C30 H30 119.4
C4 C5 C6 120.12(18)
C4 C5 H5 119.9
C6 C5 H5 119.9
C21 C22 C23 119.82(18)
C21 C22 H22 120.1
C23 C22 H22 120.1
C16 C17 C18 119.99(17)
C16 C17 H17 120.0
C18 C17 H17 120.0
C10 C11 C12 119.94(18)
C10 C11 H11 120.0
C12 C11 H11 120.0
C10 C9 C8 119.82(18)
C10 C9 H9 120.1
C8 C9 H9 120.1
C11 C10 C9 120.23(17)
C11 C10 H10 119.9
C9 C10 H10 119.9
C34 C33 C32 120.1(2)
C34 C33 H33 120.0
C32 C33 H33 120.0
C28 C29 C30 120.04(18)
C28 C29 H29 120.0
C30 C29 H29 120.0
C22 C21 C20 120.03(18)
C22 C21 H21 120.0
C20 C21 H21 120.0
C21 C20 C19 121.48(16)
C21 C20 H20 119.3
C19 C20 H20 119.3
C27 C26 C25 121.76(18)
C27 C26 H26 119.1
C25 C26 H26 119.1
C33 C34 C35 119.7(2)
C33 C34 H34 120.1
C35 C34 H34 120.1
C3 C4 C5 119.81(19)
C3 C4 H4 120.1
C5 C4 H4 120.1
C3 C2 C1 121.61(19)
C3 C2 H7 119.2
C1 C2 H7 119.2
C35 C36 C31 121.6(2)
C35 C36 H36 119.2
C31 C36 H36 119.2
C34 C35 C36 120.0(2)
C34 C35 H35 120.0
C36 C35 H35 120.0
C4 C3 C2 120.0(2)
C4 C3 H3 120.0
C2 C3 H3 120.0
C43A N37A C38A 118.5(5)
C43A N37A H37A 120.7
C38A N37A H37A 120.7
C38A C39A C41A 118.6(4)
C38A C39A C40A 121.0(5)
C41A C39A C40A 120.3(4)
C39A C41A C42A 118.6(4)
C39A C41A H41A 120.7
C42A C41A H41A 120.7
C43A C42A C41A 122.4(6)
C43A C42A H42A 118.8
C41A C42A H42A 118.8
C42A C43A N37A 121.9(7)
C42A C43A H43A 119.1
N37A C43A H43A 119.1
C39A C38A N37A 119.9(5)
C39A C38A H38A 120.0
N37A C38A H38A 120.0
C47B C48B H48A 109.5
C47B C48B H48B 109.5
H48A C48B H48B 109.5
C47B C48B H48C 109.5
H48A C48B H48C 109.5
H48B C48B H48C 109.5
C47B C46B C45B 114.0(10)
C47B C46B H46B 123.0
C45B C46B H46B 123.0
C49B C47B C46B 121.6(8)
C49B C47B C48B 115.6(8)
C46B C47B C48B 122.8(8)
N44B C45B C46B 128.3(11)
N44B C45B H45B 115.8
C46B C45B H45B 115.8
N44B C50B C49B 112.6(8)
N44B C50B H50B 123.7
C49B C50B H50B 123.7
C47B C49B C50B 118.3(8)
C47B C49B H49B 120.9
C50B C49B H49B 120.9
C45B N44B C50B 124.4(9)
C45B N44B H44B 117.8
C50B N44B H44B 117.8

loop_
_geom_bond_atom_site_label_1
_geom_bond_atom_site_label_2
_geom_bond_distance
Si1 O1 1.6409(14)
Si1 C7 1.8680(16)
Si1 C13 1.8722(18)
Si1 C1 1.8721(19)
Si2 O2 1.6385(14)
Si2 C25 1.8667(16)
Si2 C19 1.8714(18)
Si2 C31 1.877(2)
O1 H1 0.8004
O2 H2 0.8259
C7 C8 1.392(2)
C7 C12 1.402(2)
C1 C6 1.392(2)
C1 C2 1.402(3)
C13 C18 1.399(2)
C13 C14 1.407(2)
C25 C30 1.390(2)
C25 C26 1.400(3)
C31 C32 1.391(3)
C31 C36 1.400(3)
C19 C20 1.399(2)
C19 C24 1.405(2)
C6 C5 1.392(3)
C6 H6 0.9500
C8 C9 1.395(2)
C8 H8 0.9500
C14 C15 1.389(3)
C14 H14 0.9500
C32 C33 1.394(3)
C32 H32 0.9500
C12 C11 1.388(2)
C12 H12 0.9500
C15 C16 1.386(3)
C15 H15 0.9500
C23 C22 1.385(3)
C23 C24 1.387(3)
C23 H23 0.9500
C27 C28 1.381(3)
C27 C26 1.385(2)
C27 H27 0.9500
C18 C17 1.392(3)
C18 H18 0.9500
C24 H24 0.9500
C16 C17 1.381(3)
C16 H16 0.9500
C28 C29 1.375(3)
C28 H28 0.9500
C30 C29 1.398(2)
C30 H30 0.9500
C5 C4 1.381(3)
C5 H5 0.9500
C22 C21 1.381(3)
C22 H22 0.9500
C17 H17 0.9500
C11 C10 1.375(3)
C11 H11 0.9500
C9 C10 1.379(3)
C9 H9 0.9500
C10 H10 0.9500
C33 C34 1.379(3)
C33 H33 0.9500
C29 H29 0.9500
C21 C20 1.389(3)
C21 H21 0.9500
C20 H20 0.9500
C26 H26 0.9500
C34 C35 1.380(3)
C34 H34 0.9500
C4 C3 1.375(3)
C4 H4 0.9500
C2 C3 1.389(3)
C2 H7 0.9500
C36 C35 1.387(3)
C36 H36 0.9500
C35 H35 0.9500
C3 H3 0.9500
N37A C43A 1.346(8)
N37A C38A 1.420(8)
N37A H37A 0.8800
C39A C38A 1.347(8)
C39A C41A 1.377(6)
C39A C40A 1.467(7)
C41A C42A 1.400(8)
C41A H41A 0.9500
C42A C43A 1.255(9)
C42A H42A 0.9500
C43A H43A 0.9500
C38A H38A 0.9500
C40A H40A 0.9800
C40A H40B 0.9800
C40A H40C 0.9800
C48B C47B 1.501(11)
C48B H48A 0.9800
C48B H48B 0.9800
C48B H48C 0.9800
C46B C47B 1.341(11)
C46B C45B 1.391(14)
C46B H46B 0.9500
C47B C49B 1.335(11)
C45B N44B 1.121(11)
C45B H45B 0.9500
C50B N44B 1.357(10)
C50B C49B 1.506(12)
C50B H50B 0.9500
C49B H49B 0.9500
N44B H44B 0.8800

loop_
_geom_hbond_atom_site_label_D
_geom_hbond_atom_site_label_H
_geom_hbond_atom_site_label_A
_geom_hbond_distance_DH
_geom_hbond_distance_HA
_geom_hbond_distance_DA
_geom_hbond_angle_DHA
_geom_hbond_site_symmetry_A
O2 H2 Cl1 0.83 2.29 3.1122(15) 173.5 .
O1 H1 Cl1 0.80 2.35 3.1345(16) 166.1 .
N37A H37A Cl1 0.88 2.30 3.129(5) 157.1 1_545
N44B H44B Cl1 0.88 2.11 2.900(6) 148.2 1_545
